data_7106624
loop_
_publ_author_name
'Hiromitsu Maeda'
'Yoshitaka Terashima'

_publ_section_title
;
 Solvent-dependent supramolecular assemblies based on multiple noncovalent
 interactions such as hydrogen bonding and p-p stacking of p-conjugated
 anion-responsive acyclic oligopyrroles
;
_journal_name_full Chem.Commun.
_journal_page_first 7620
_journal_paper_doi 10.1039/c1cc12827b
_journal_volume 47
_journal_year 2011
_chemical_formula_sum 'C90.5 H85 B2 F4 N8 O22.5'
_chemical_formula_weight 1742.29
_chemical_name_systematic
;
?
;
_space_group_IT_number 2
_symmetry_cell_setting triclinic
_symmetry_Int_Tables_number 2
_symmetry_space_group_name_Hall '-P 1'
_symmetry_space_group_name_H-M 'P -1'
_atom_sites_solution_hydrogens geom
_atom_sites_solution_primary direct
_atom_sites_solution_secondary difmap
_audit_creation_method SHELXL-97
_cell_angle_alpha 91.432(14)
_cell_angle_beta 99.301(12)
_cell_angle_gamma 103.498(11)
_cell_formula_units_Z 2
_cell_length_a 10.755(3)
_cell_length_b 16.694(6)
_cell_length_c 23.830(9)
_cell_measurement_temperature 123(2)
_cell_volume 4097(2)
_computing_structure_refinement 'SHELXL-97 (Sheldrick, 1997)'
_computing_structure_solution 'SHELXS-97 (Sheldrick, 1990)'
_diffrn_ambient_temperature 123(2)
_diffrn_detector_area_resol_mean 10.00
_diffrn_measured_fraction_theta_full 0.977
_diffrn_measured_fraction_theta_max 0.977
_diffrn_measurement_device_type 'Rigaku RAXIS-RAPID'
_diffrn_measurement_method w
_diffrn_radiation_monochromator graphite
_diffrn_radiation_source 'fine-focus sealed tube'
_diffrn_radiation_type MoKa
_diffrn_radiation_wavelength 0.71075
_diffrn_reflns_av_R_equivalents 0.2020
_diffrn_reflns_av_sigmaI/netI 0.3532
_diffrn_reflns_limit_h_max 12
_diffrn_reflns_limit_h_min -12
_diffrn_reflns_limit_k_max 18
_diffrn_reflns_limit_k_min -18
_diffrn_reflns_limit_l_max 26
_diffrn_reflns_limit_l_min -24
_diffrn_reflns_number 25615
_diffrn_reflns_theta_full 23.50
_diffrn_reflns_theta_max 23.50
_diffrn_reflns_theta_min 3.12
_exptl_absorpt_coefficient_mu 0.107
_exptl_absorpt_correction_T_max 0.9946
_exptl_absorpt_correction_T_min 0.9190
_exptl_absorpt_correction_type none
_exptl_crystal_colour red
_exptl_crystal_density_diffrn 1.412
_exptl_crystal_density_method 'not measured'
_exptl_crystal_description prism
_exptl_crystal_F_000 1820
_exptl_crystal_size_max 0.80
_exptl_crystal_size_mid 0.20
_exptl_crystal_size_min 0.05
_refine_diff_density_max 0.365
_refine_diff_density_min -0.282
_refine_diff_density_rms 0.062
_refine_ls_extinction_method none
_refine_ls_goodness_of_fit_ref 0.801
_refine_ls_hydrogen_treatment mixed
_refine_ls_matrix_type full
_refine_ls_number_parameters 1194
_refine_ls_number_reflns 11827
_refine_ls_number_restraints 9
_refine_ls_restrained_S_all 0.802
_refine_ls_R_factor_all 0.2325
_refine_ls_R_factor_gt 0.0897
_refine_ls_shift/su_max 0.000
_refine_ls_shift/su_mean 0.000
_refine_ls_structure_factor_coef Fsqd
_refine_ls_weighting_details 'calc w=1/[s^2^(Fo^2^)+(0.0005P)^2^+0.0000P] where P=(Fo^2^+2Fc^2^)/3'
_refine_ls_weighting_scheme calc
_refine_ls_wR_factor_gt 0.1657
_refine_ls_wR_factor_ref 0.2286
_reflns_number_gt 3493
_reflns_number_total 11827
_reflns_threshold_expression >2sigma(I)
_cod_data_source_file c1cc12827b.txt
_cod_data_source_block 00201mae
_cod_original_sg_symbol_Hall -P1
_cod_original_sg_symbol_H-M P-1
_cod_original_formula_sum 'C90.50 H85 B2 F4 N8 O22.50'
_cod_database_code 7106624

loop_
_symmetry_equiv_pos_as_xyz
'x, y, z'
'-x, -y, -z'

loop_
_atom_site_label
_atom_site_type_symbol
_atom_site_fract_x
_atom_site_fract_y
_atom_site_fract_z
_atom_site_U_iso_or_equiv
_atom_site_adp_type
_atom_site_occupancy
_atom_site_symmetry_multiplicity
_atom_site_calc_flag
_atom_site_refinement_flags
_atom_site_disorder_assembly
_atom_site_disorder_group
C1 C -1.1058(7) 0.0147(5) 0.6189(3) 0.047(2) Uani 1 1 d . . .
C2 C -1.0800(7) -0.0310(5) 0.5759(4) 0.060(2) Uani 1 1 d . . .
H1 H -1.1406 -0.0756 0.5536 0.072 Uiso 1 1 calc R . .
C3 C -0.9503(6) -0.0021(5) 0.5698(4) 0.063(3) Uani 1 1 d . . .
H2 H -0.9069 -0.0233 0.5433 0.076 Uiso 1 1 calc R . .
C4 C -0.8980(7) 0.0629(5) 0.6095(3) 0.048(2) Uani 1 1 d . . .
C5 C -0.7701(7) 0.1142(5) 0.6206(4) 0.050(2) Uani 1 1 d . . .
C6 C -0.6788(7) 0.1047(5) 0.5877(4) 0.056(2) Uani 1 1 d . . .
H3 H -0.7021 0.0648 0.5564 0.068 Uiso 1 1 calc R . .
C7 C -0.5521(7) 0.1540(5) 0.6009(4) 0.047(2) Uani 1 1 d . . .
C8 C -0.4582(7) 0.1485(5) 0.5661(4) 0.050(2) Uani 1 1 d . . .
C9 C -0.4725(7) 0.1028(5) 0.5164(4) 0.058(2) Uani 1 1 d . . .
H4 H -0.5512 0.0673 0.4973 0.070 Uiso 1 1 calc R . .
C10 C -0.3537(7) 0.1164(5) 0.4982(4) 0.056(2) Uani 1 1 d . . .
H5 H -0.3359 0.0925 0.4647 0.068 Uiso 1 1 calc R . .
C11 C -0.2663(7) 0.1716(5) 0.5383(4) 0.051(2) Uani 1 1 d . . .
N1 N -0.9920(5) 0.0726(4) 0.6405(3) 0.0534(18) Uani 1 1 d . . .
H6 H -0.9814 0.1093 0.6691 0.064 Uiso 1 1 calc R . .
N2 N -0.3297(5) 0.1897(4) 0.5799(3) 0.0497(18) Uani 1 1 d . . .
H7 H -0.2943 0.2224 0.6106 0.060 Uiso 1 1 calc R . .
O1 O -0.7422(4) 0.1705(3) 0.6624(2) 0.0534(15) Uani 1 1 d . . .
O2 O -0.5191(4) 0.2084(3) 0.6433(3) 0.0584(16) Uani 1 1 d . . .
B1 B -0.6113(9) 0.2255(7) 0.6797(5) 0.061(3) Uani 1 1 d . . .
F1 F -0.6181(4) 0.3039(3) 0.6737(3) 0.101(2) Uani 1 1 d . . .
F2 F -0.5694(4) 0.2089(4) 0.7334(2) 0.100(2) Uani 1 1 d . . .
C12 C -1.2262(6) 0.0097(5) 0.6409(3) 0.045(2) Uani 1 1 d . . .
C13 C -1.3298(6) -0.0570(5) 0.6220(4) 0.056(2) Uani 1 1 d . . .
H8 H -1.3209 -0.0987 0.5961 0.068 Uiso 1 1 calc R . .
C14 C -1.4469(7) -0.0626(5) 0.6410(4) 0.064(3) Uani 1 1 d . . .
H9 H -1.5176 -0.1086 0.6280 0.077 Uiso 1 1 calc R . .
C15 C -1.4619(7) -0.0037(5) 0.6776(3) 0.047(2) Uani 1 1 d . . .
C16 C -1.3586(7) 0.0625(5) 0.6976(4) 0.056(2) Uani 1 1 d . . .
H10 H -1.3677 0.1034 0.7240 0.067 Uiso 1 1 calc R . .
C17 C -1.2397(7) 0.0687(5) 0.6783(4) 0.053(2) Uani 1 1 d . . .
H11 H -1.1686 0.1143 0.6915 0.064 Uiso 1 1 calc R . .
N3 N -1.5763(5) -0.0084(4) 0.7007(3) 0.0520(18) Uani 1 1 d . . .
H12 H -1.5703 0.0225 0.7319 0.062 Uiso 1 1 calc R . .
C18 C -1.6964(7) -0.0576(5) 0.6778(4) 0.054(2) Uani 1 1 d . . .
O3 O -1.7197(5) -0.1031(4) 0.6375(3) 0.0663(18) Uani 1 1 d . . .
C19 C -1.7967(7) -0.0529(5) 0.7159(4) 0.053(2) Uani 1 1 d . . .
C20 C -1.9090(7) -0.1179(5) 0.7048(4) 0.062(3) Uani 1 1 d . . .
H13 H -1.9218 -0.1585 0.6744 0.074 Uiso 1 1 calc R . .
C21 C -2.0015(8) -0.1201(5) 0.7407(4) 0.061(2) Uani 1 1 d . . .
C22 C -1.9858(7) -0.0624(5) 0.7835(4) 0.056(2) Uani 1 1 d . . .
C23 C -1.8746(7) 0.0026(5) 0.7922(4) 0.055(2) Uani 1 1 d . . .
C24 C -1.7836(7) 0.0071(5) 0.7567(4) 0.051(2) Uani 1 1 d . . .
H14 H -1.7109 0.0532 0.7612 0.061 Uiso 1 1 calc R . .
O4 O -2.1133(5) -0.1823(4) 0.7345(3) 0.081(2) Uani 1 1 d . . .
C25 C -2.1565(8) -0.2250(6) 0.6803(4) 0.086(3) Uani 1 1 d . . .
H15 H -2.1471 -0.1855 0.6506 0.129 Uiso 1 1 calc R . .
H16 H -2.2480 -0.2542 0.6769 0.129 Uiso 1 1 calc R . .
H17 H -2.1044 -0.2649 0.6757 0.129 Uiso 1 1 calc R . .
O5 O -2.0715(5) -0.0696(3) 0.8208(2) 0.0585(15) Uani 1 1 d . . .
C26 C -2.1677(7) -0.0242(5) 0.8046(4) 0.075(3) Uani 1 1 d . . .
H18 H -2.1249 0.0332 0.7996 0.112 Uiso 1 1 calc R . .
H19 H -2.2212 -0.0257 0.8343 0.112 Uiso 1 1 calc R . .
H20 H -2.2227 -0.0491 0.7686 0.112 Uiso 1 1 calc R . .
O6 O -1.8676(5) 0.0595(4) 0.8339(3) 0.0657(17) Uani 1 1 d . . .
C27 C -1.7635(7) 0.1324(5) 0.8401(4) 0.081(3) Uani 1 1 d . . .
H21 H -1.6803 0.1171 0.8495 0.121 Uiso 1 1 calc R . .
H22 H -1.7725 0.1698 0.8708 0.121 Uiso 1 1 calc R . .
H23 H -1.7665 0.1602 0.8043 0.121 Uiso 1 1 calc R . .
C28 C -0.1276(6) 0.2031(4) 0.5383(4) 0.0440(19) Uani 1 1 d . . .
C29 C -0.0793(6) 0.1882(5) 0.4904(4) 0.053(2) Uani 1 1 d . . .
H24 H -0.1367 0.1580 0.4583 0.064 Uiso 1 1 calc R . .
C30 C 0.0523(7) 0.2164(5) 0.4876(4) 0.057(2) Uani 1 1 d . . .
H25 H 0.0834 0.2067 0.4535 0.068 Uiso 1 1 calc R . .
C31 C 0.1358(6) 0.2578(5) 0.5338(4) 0.048(2) Uani 1 1 d . . .
C32 C 0.0902(6) 0.2739(5) 0.5832(4) 0.051(2) Uani 1 1 d . . .
H26 H 0.1485 0.3034 0.6153 0.062 Uiso 1 1 calc R . .
C33 C -0.0442(6) 0.2460(5) 0.5855(4) 0.056(2) Uani 1 1 d . . .
H27 H -0.0765 0.2567 0.6191 0.067 Uiso 1 1 calc R . .
N4 N 0.2712(5) 0.2900(4) 0.5368(3) 0.0511(18) Uani 1 1 d . . .
H28 H 0.3156 0.3151 0.5693 0.061 Uiso 1 1 calc R . .
C34 C 0.3380(7) 0.2852(5) 0.4935(4) 0.051(2) Uani 1 1 d . . .
O7 O 0.2974(4) 0.2419(4) 0.4502(3) 0.0642(17) Uani 1 1 d . . .
C35 C 0.4765(6) 0.3394(5) 0.5044(4) 0.046(2) Uani 1 1 d . . .
C36 C 0.5590(6) 0.3175(5) 0.4715(3) 0.051(2) Uani 1 1 d . . .
H29 H 0.5313 0.2710 0.4448 0.061 Uiso 1 1 calc R . .
C37 C 0.6879(7) 0.3680(5) 0.4795(3) 0.048(2) Uani 1 1 d . . .
C38 C 0.7230(6) 0.4352(5) 0.5169(4) 0.048(2) Uani 1 1 d . . .
C39 C 0.6365(7) 0.4559(5) 0.5489(4) 0.054(2) Uani 1 1 d . . .
C40 C 0.5095(7) 0.4081(5) 0.5416(4) 0.052(2) Uani 1 1 d . . .
H30 H 0.4476 0.4226 0.5616 0.062 Uiso 1 1 calc R . .
O8 O 0.7774(4) 0.3539(3) 0.4487(3) 0.0637(17) Uani 1 1 d . . .
C41 C 0.7378(7) 0.2910(5) 0.4047(4) 0.061(2) Uani 1 1 d . . .
H31 H 0.7035 0.2383 0.4205 0.091 Uiso 1 1 calc R . .
H32 H 0.8122 0.2870 0.3868 0.091 Uiso 1 1 calc R . .
H33 H 0.6701 0.3039 0.3761 0.091 Uiso 1 1 calc R . .
O9 O 0.8524(4) 0.4778(3) 0.5278(3) 0.0580(16) Uani 1 1 d . . .
C42 C 0.8791(7) 0.5587(5) 0.5072(4) 0.069(3) Uani 1 1 d . . .
H34 H 0.8634 0.5545 0.4655 0.103 Uiso 1 1 calc R . .
H35 H 0.9699 0.5869 0.5214 0.103 Uiso 1 1 calc R . .
H36 H 0.8222 0.5902 0.5208 0.103 Uiso 1 1 calc R . .
O10 O 0.6821(4) 0.5243(3) 0.5844(3) 0.0591(16) Uani 1 1 d . . .
C43 C 0.5974(8) 0.5459(5) 0.6172(4) 0.066(3) Uani 1 1 d . . .
H37 H 0.5261 0.5613 0.5922 0.098 Uiso 1 1 calc R . .
H38 H 0.6443 0.5928 0.6439 0.098 Uiso 1 1 calc R . .
H39 H 0.5623 0.4989 0.6385 0.098 Uiso 1 1 calc R . .
C44 C 0.0806(7) 0.4234(5) 0.8957(4) 0.047(2) Uani 1 1 d . . .
C45 C 0.0340(7) 0.4074(5) 0.9466(4) 0.054(2) Uani 1 1 d . . .
H40 H 0.0701 0.3801 0.9773 0.065 Uiso 1 1 calc R . .
C46 C -0.0757(7) 0.4393(5) 0.9440(4) 0.062(3) Uani 1 1 d . . .
H41 H -0.1281 0.4368 0.9727 0.075 Uiso 1 1 calc R . .
C47 C -0.0949(7) 0.4740(5) 0.8940(4) 0.046(2) Uani 1 1 d . . .
C48 C -0.1931(8) 0.5133(5) 0.8712(4) 0.054(2) Uani 1 1 d . . .
C49 C -0.2806(7) 0.5305(5) 0.9027(4) 0.052(2) Uani 1 1 d . . .
H42 H -0.2767 0.5156 0.9411 0.063 Uiso 1 1 calc R . .
C50 C -0.3725(8) 0.5687(5) 0.8793(4) 0.058(2) Uani 1 1 d . . .
C51 C -0.4619(7) 0.5936(5) 0.9103(4) 0.045(2) Uani 1 1 d . . .
C52 C -0.4696(8) 0.5892(5) 0.9659(4) 0.064(2) Uani 1 1 d . . .
H43 H -0.4120 0.5692 0.9934 0.076 Uiso 1 1 calc R . .
C53 C -0.5775(7) 0.6193(5) 0.9774(4) 0.069(3) Uani 1 1 d . . .
H44 H -0.6052 0.6235 1.0130 0.083 Uiso 1 1 calc R . .
C54 C -0.6321(7) 0.6406(5) 0.9260(4) 0.055(2) Uani 1 1 d . . .
N5 N 0.0008(5) 0.4635(4) 0.8631(3) 0.0538(18) Uani 1 1 d . . .
H45 H 0.0083 0.4798 0.8288 0.065 Uiso 1 1 calc R . .
N6 N -0.5643(6) 0.6261(4) 0.8853(3) 0.0522(18) Uani 1 1 d . . .
H46 H -0.5819 0.6356 0.8491 0.063 Uiso 1 1 calc R . .
O11 O -0.1973(4) 0.5318(3) 0.8174(3) 0.0562(15) Uani 1 1 d . . .
O12 O -0.3841(5) 0.5888(3) 0.8250(3) 0.0598(16) Uani 1 1 d . . .
B2 B -0.3076(10) 0.5598(7) 0.7876(5) 0.058(3) Uani 1 1 d . . .
F3 F -0.2637(4) 0.6229(3) 0.7548(2) 0.0736(15) Uani 1 1 d . . .
F4 F -0.3858(4) 0.4931(3) 0.7527(2) 0.0659(14) Uani 1 1 d . . .
C55 C 0.1961(7) 0.4065(5) 0.8791(4) 0.047(2) Uani 1 1 d . . .
C56 C 0.2524(7) 0.3496(5) 0.9075(4) 0.052(2) Uani 1 1 d . . .
H47 H 0.2150 0.3223 0.9375 0.063 Uiso 1 1 calc R . .
C57 C 0.3638(6) 0.3316(5) 0.8928(3) 0.046(2) Uani 1 1 d . . .
H48 H 0.4034 0.2937 0.9136 0.055 Uiso 1 1 calc R . .
C58 C 0.4159(6) 0.3683(5) 0.8486(4) 0.047(2) Uani 1 1 d . . .
C59 C 0.3592(6) 0.4249(5) 0.8193(4) 0.052(2) Uani 1 1 d . . .
H49 H 0.3946 0.4507 0.7884 0.062 Uiso 1 1 calc R . .
C60 C 0.2506(7) 0.4437(5) 0.8354(4) 0.057(2) Uani 1 1 d . . .
H50 H 0.2131 0.4834 0.8156 0.069 Uiso 1 1 calc R . .
N7 N 0.5267(5) 0.3526(4) 0.8294(3) 0.0503(18) Uani 1 1 d . . .
H51 H 0.5544 0.3816 0.8016 0.060 Uiso 1 1 calc R . .
C61 C 0.5937(8) 0.2974(6) 0.8498(4) 0.065(3) Uani 1 1 d . . .
O13 O 0.5700(7) 0.2544(5) 0.8880(4) 0.121(3) Uani 1 1 d . . .
C62 C 0.7012(7) 0.2890(5) 0.8178(4) 0.047(2) Uani 1 1 d . . .
C63 C 0.7892(7) 0.2481(5) 0.8463(4) 0.051(2) Uani 1 1 d . . .
H52 H 0.7853 0.2323 0.8841 0.061 Uiso 1 1 calc R . .
C64 C 0.8849(7) 0.2310(4) 0.8164(4) 0.044(2) Uani 1 1 d . . .
C65 C 0.8889(7) 0.2534(5) 0.7633(4) 0.051(2) Uani 1 1 d . . .
C66 C 0.8003(7) 0.2958(5) 0.7353(4) 0.045(2) Uani 1 1 d . . .
C67 C 0.7081(7) 0.3136(4) 0.7646(4) 0.047(2) Uani 1 1 d . . .
H53 H 0.6488 0.3435 0.7471 0.057 Uiso 1 1 calc R . .
O14 O 0.9743(5) 0.1911(3) 0.8405(3) 0.0583(15) Uani 1 1 d . . .
C68 C 0.9675(8) 0.1667(6) 0.8959(4) 0.074(3) Uani 1 1 d . . .
H54 H 0.9819 0.2156 0.9219 0.111 Uiso 1 1 calc R . .
H55 H 1.0342 0.1365 0.9078 0.111 Uiso 1 1 calc R . .
H56 H 0.8815 0.1309 0.8967 0.111 Uiso 1 1 calc R . .
O15 O 0.9763(4) 0.2307(3) 0.7314(2) 0.0544(15) Uani 1 1 d . . .
C69 C 1.1054(6) 0.2858(5) 0.7467(4) 0.068(3) Uani 1 1 d . . .
H57 H 1.0990 0.3432 0.7439 0.102 Uiso 1 1 calc R . .
H58 H 1.1612 0.2734 0.7206 0.102 Uiso 1 1 calc R . .
H59 H 1.1427 0.2776 0.7858 0.102 Uiso 1 1 calc R . .
O16 O 0.8148(4) 0.3145(3) 0.6821(2) 0.0499(14) Uani 1 1 d . . .
C70 C 0.7542(7) 0.3775(5) 0.6603(4) 0.059(2) Uani 1 1 d . . .
H60 H 0.6612 0.3538 0.6475 0.088 Uiso 1 1 calc R . .
H61 H 0.7935 0.4008 0.6282 0.088 Uiso 1 1 calc R . .
H62 H 0.7662 0.4211 0.6904 0.088 Uiso 1 1 calc R . .
C71 C -0.7503(7) 0.6724(5) 0.9131(4) 0.059(2) Uani 1 1 d . . .
C72 C -0.7908(8) 0.7059(5) 0.9601(4) 0.065(3) Uani 1 1 d . . .
H63 H -0.7408 0.7101 0.9972 0.078 Uiso 1 1 calc R . .
C73 C -0.9054(7) 0.7326(5) 0.9510(4) 0.063(2) Uani 1 1 d . . .
H64 H -0.9336 0.7557 0.9821 0.076 Uiso 1 1 calc R . .
C74 C -0.9780(7) 0.7256(5) 0.8971(4) 0.056(2) Uani 1 1 d . . .
C75 C -0.9379(7) 0.6926(5) 0.8522(4) 0.059(2) Uani 1 1 d . . .
H65 H -0.9866 0.6886 0.8148 0.070 Uiso 1 1 calc R . .
C76 C -0.8242(7) 0.6649(5) 0.8621(4) 0.066(3) Uani 1 1 d . . .
H66 H -0.7986 0.6396 0.8312 0.079 Uiso 1 1 calc R . .
N8 N -1.0946(5) 0.7530(4) 0.8862(3) 0.0574(19) Uani 1 1 d . . .
H67 H -1.1187 0.7678 0.8517 0.069 Uiso 1 1 calc R . .
C77 C -1.1708(8) 0.7577(5) 0.9253(5) 0.060(3) Uani 1 1 d . . .
O17 O -1.1525(5) 0.7360(4) 0.9736(3) 0.0645(17) Uani 1 1 d . . .
C78 C -1.2846(8) 0.7924(6) 0.9047(5) 0.067(3) Uani 1 1 d . . .
C79 C -1.3368(9) 0.8257(6) 0.9473(5) 0.080(3) Uani 1 1 d . . .
H68 H -1.3061 0.8210 0.9865 0.096 Uiso 1 1 calc R . .
C80 C -1.4354(10) 0.8660(7) 0.9304(6) 0.090(3) Uani 1 1 d . . .
C81 C -1.4829(10) 0.8713(7) 0.8768(6) 0.087(4) Uani 1 1 d . . .
C82 C -1.4387(10) 0.8311(7) 0.8333(6) 0.087(4) Uani 1 1 d . . .
C83 C -1.3369(7) 0.7934(5) 0.8492(5) 0.070(3) Uani 1 1 d . . .
H69 H -1.3037 0.7680 0.8206 0.084 Uiso 1 1 calc R . .
O18 O -1.4880(8) 0.9051(5) 0.9695(4) 0.126(3) Uani 1 1 d . . .
C84 C -1.4473(14) 0.8979(9) 1.0293(6) 0.154(6) Uani 1 1 d . . .
H70 H -1.4603 0.8394 1.0371 0.230 Uiso 1 1 calc R . .
H71 H -1.4986 0.9238 1.0513 0.230 Uiso 1 1 calc R . .
H72 H -1.3551 0.9255 1.0403 0.230 Uiso 1 1 calc R . .
O19 O -1.5695(6) 0.9190(5) 0.8621(4) 0.113(3) Uani 1 1 d . . .
C85 C -1.7019(8) 0.8774(7) 0.8635(7) 0.145(7) Uani 1 1 d . . .
H73 H -1.7315 0.8331 0.8331 0.218 Uiso 1 1 calc R . .
H74 H -1.7567 0.9169 0.8578 0.218 Uiso 1 1 calc R . .
H75 H -1.7077 0.8538 0.9005 0.218 Uiso 1 1 calc R . .
O20 O -1.4989(6) 0.8344(5) 0.7807(4) 0.101(3) Uani 1 1 d . . .
C86 C -1.4635(11) 0.7859(7) 0.7366(5) 0.112(5) Uani 1 1 d . . .
H76 H -1.3712 0.8066 0.7349 0.168 Uiso 1 1 calc R . .
H77 H -1.5155 0.7907 0.6997 0.168 Uiso 1 1 calc R . .
H78 H -1.4799 0.7278 0.7458 0.168 Uiso 1 1 calc R . .
C87 C 0.1025(14) 0.4912(9) 0.6477(7) 0.077(5) Uani 0.684(8) 1 d PD A 1
H85 H 0.1762 0.4727 0.6682 0.115 Uiso 0.684(8) 1 calc PR A 1
H86 H 0.1340 0.5353 0.6233 0.115 Uiso 0.684(8) 1 calc PR A 1
H87 H 0.0426 0.4448 0.6241 0.115 Uiso 0.684(8) 1 calc PR A 1
C88 C 0.0335(14) 0.5233(9) 0.6895(5) 0.086(7) Uani 0.684(8) 1 d PD A 1
C89 C -0.0268(12) 0.5955(8) 0.6813(7) 0.084(5) Uani 0.684(8) 1 d PD A 1
H82 H -0.0378 0.6171 0.7183 0.127 Uiso 0.684(8) 1 calc PR A 1
H83 H -0.1116 0.5778 0.6565 0.127 Uiso 0.684(8) 1 calc PR A 1
H84 H 0.0297 0.6388 0.6636 0.127 Uiso 0.684(8) 1 calc PR A 1
O21 O 0.0422(9) 0.4984(7) 0.7443(4) 0.082(4) Uani 0.684(8) 1 d PD A 1
O22 O -1.4701(6) 0.0699(4) 0.8179(3) 0.087(2) Uani 1 1 d D . .
H97 H -1.422(9) 0.080(7) 0.859(2) 0.15(5) Uiso 1 1 d D . .
O23 O -0.003(2) -0.0367(10) -0.0292(10) 0.153(8) Uani 0.50 1 d PD B -1
C93 C -0.115(3) 0.010(2) -0.0157(17) 0.173(13) Uiso 0.50 1 d PD B -1
C94 C -0.108(4) 0.043(2) 0.047(2) 0.196(16) Uiso 0.50 1 d P B -1
C95 C -0.214(2) 0.0311(15) -0.0359(12) 0.119(8) Uiso 0.50 1 d P B -1
O24 O 0.295(2) 0.6004(15) 0.7516(10) 0.154(14) Uani 0.316(8) 1 d PD A 2
C91 C 0.227(2) 0.546(2) 0.7034(14) 0.119(14) Uiso 0.316(8) 1 d PD A 2
C90 C 0.321(3) 0.5142(18) 0.6721(12) 0.098(11) Uiso 0.316(8) 1 d PD A 2
H94 H 0.4106 0.5399 0.6903 0.147 Uiso 0.316(8) 1 calc PR A 2
H95 H 0.3082 0.5285 0.6323 0.147 Uiso 0.316(8) 1 calc PR A 2
H96 H 0.3053 0.4541 0.6735 0.147 Uiso 0.316(8) 1 calc PR A 2
C92 C 0.0799(18) 0.531(3) 0.699(2) 0.11(3) Uani 0.316(8) 1 d PD A 2
H91 H 0.0390 0.5194 0.6585 0.171 Uiso 0.316(8) 1 calc PR A 2
H92 H 0.0586 0.5796 0.7142 0.171 Uiso 0.316(8) 1 calc PR A 2
H93 H 0.0479 0.4830 0.7201 0.171 Uiso 0.316(8) 1 calc PR A 2

loop_
_atom_site_aniso_label
_atom_site_aniso_U_11
_atom_site_aniso_U_22
_atom_site_aniso_U_33
_atom_site_aniso_U_23
_atom_site_aniso_U_13
_atom_site_aniso_U_12
C1 0.049(4) 0.051(5) 0.034(5) -0.006(4) -0.003(4) 0.005(4)
C2 0.052(5) 0.061(6) 0.054(7) -0.009(5) 0.001(4) -0.002(4)
C3 0.048(4) 0.067(6) 0.069(7) -0.019(5) 0.008(4) 0.007(4)
C4 0.062(5) 0.046(5) 0.033(5) -0.002(4) 0.007(4) 0.005(4)
C5 0.048(4) 0.048(5) 0.051(6) -0.002(5) 0.005(4) 0.008(4)
C6 0.058(5) 0.050(5) 0.053(6) -0.012(5) 0.004(4) 0.002(4)
C7 0.054(4) 0.042(5) 0.043(6) -0.005(4) 0.004(4) 0.009(4)
C8 0.048(4) 0.047(5) 0.049(6) 0.002(5) 0.008(4) 0.004(4)
C9 0.051(5) 0.049(5) 0.068(7) -0.007(5) 0.008(4) 0.003(4)
C10 0.064(5) 0.050(5) 0.053(6) -0.005(5) 0.018(4) 0.005(4)
C11 0.048(4) 0.049(5) 0.044(6) -0.008(4) 0.003(4) -0.005(4)
N1 0.046(3) 0.051(4) 0.058(5) -0.007(4) 0.002(3) 0.006(3)
N2 0.042(3) 0.058(4) 0.041(5) -0.001(4) 0.010(3) -0.007(3)
O1 0.043(3) 0.059(4) 0.052(4) -0.015(3) 0.008(3) 0.002(2)
O2 0.048(3) 0.063(4) 0.060(4) -0.010(3) 0.011(3) 0.005(3)
B1 0.047(5) 0.072(8) 0.060(8) -0.011(6) 0.018(5) 0.001(5)
F1 0.069(3) 0.049(3) 0.189(7) -0.016(4) 0.042(4) 0.009(3)
F2 0.047(3) 0.174(6) 0.059(4) -0.024(4) 0.015(3) -0.012(3)
C12 0.038(4) 0.056(5) 0.040(5) -0.002(4) 0.009(4) 0.006(4)
C13 0.051(4) 0.052(5) 0.067(7) -0.012(5) 0.015(4) 0.015(4)
C14 0.056(5) 0.059(6) 0.071(7) -0.007(5) 0.019(5) -0.005(4)
C15 0.055(4) 0.060(6) 0.027(5) -0.002(4) 0.008(4) 0.015(4)
C16 0.055(5) 0.050(5) 0.057(6) -0.010(5) 0.004(4) 0.008(4)
C17 0.050(4) 0.047(5) 0.056(6) -0.013(5) 0.005(4) 0.004(4)
N3 0.050(3) 0.063(5) 0.038(4) -0.014(4) 0.003(3) 0.010(3)
C18 0.045(4) 0.052(6) 0.058(7) -0.007(5) 0.000(4) 0.005(4)
O3 0.055(3) 0.072(4) 0.059(5) -0.033(4) 0.003(3) -0.003(3)
C19 0.047(4) 0.059(6) 0.044(6) -0.013(5) 0.005(4) 0.000(4)
C20 0.058(5) 0.045(5) 0.074(7) -0.011(5) -0.003(5) 0.008(4)
C21 0.061(5) 0.066(6) 0.051(7) -0.014(5) 0.003(5) 0.014(5)
C22 0.058(5) 0.053(6) 0.056(7) 0.006(5) 0.019(5) 0.006(4)
C23 0.066(5) 0.056(6) 0.038(6) -0.011(5) 0.004(4) 0.009(4)
C24 0.045(4) 0.050(5) 0.053(6) -0.002(5) 0.014(4) 0.000(4)
O4 0.062(3) 0.072(4) 0.085(6) -0.025(4) 0.013(3) -0.027(3)
C25 0.078(6) 0.078(7) 0.077(8) -0.033(6) 0.014(5) -0.026(5)
O5 0.062(3) 0.070(4) 0.042(4) 0.000(3) 0.012(3) 0.012(3)
C26 0.063(5) 0.065(6) 0.098(9) -0.016(6) 0.018(5) 0.017(5)
O6 0.056(3) 0.066(4) 0.069(5) -0.014(4) 0.011(3) 0.005(3)
C27 0.074(5) 0.054(6) 0.097(9) -0.035(6) 0.011(6) -0.011(5)
C28 0.050(4) 0.039(5) 0.041(6) -0.004(4) 0.005(4) 0.011(4)
C29 0.044(4) 0.054(5) 0.052(6) -0.004(5) -0.002(4) -0.001(4)
C30 0.063(5) 0.058(6) 0.044(6) -0.011(5) -0.005(4) 0.014(4)
C31 0.044(4) 0.050(5) 0.050(6) -0.002(4) 0.014(4) 0.007(4)
C32 0.044(4) 0.046(5) 0.056(6) -0.012(4) -0.004(4) 0.005(4)
C33 0.052(4) 0.054(5) 0.057(6) -0.005(5) 0.004(4) 0.007(4)
N4 0.045(4) 0.044(4) 0.056(5) -0.004(4) 0.007(3) -0.002(3)
C34 0.048(4) 0.038(5) 0.061(7) -0.004(5) -0.002(5) 0.006(4)
O7 0.049(3) 0.076(4) 0.055(4) -0.030(3) 0.009(3) -0.006(3)
C35 0.050(4) 0.038(5) 0.046(6) 0.003(4) -0.002(4) 0.006(4)
C36 0.050(4) 0.050(5) 0.045(6) -0.009(4) 0.006(4) 0.000(4)
C37 0.057(5) 0.048(5) 0.034(5) -0.010(4) 0.002(4) 0.010(4)
C38 0.038(4) 0.046(5) 0.054(6) -0.006(5) -0.002(4) 0.003(4)
C39 0.055(5) 0.040(5) 0.061(7) -0.010(5) -0.009(4) 0.011(4)
C40 0.051(4) 0.048(5) 0.050(6) -0.004(5) -0.003(4) 0.008(4)
O8 0.052(3) 0.059(4) 0.077(5) -0.003(4) 0.018(3) 0.004(3)
C41 0.069(5) 0.058(6) 0.053(6) -0.009(5) 0.027(4) 0.002(4)
O9 0.047(3) 0.040(3) 0.078(5) -0.005(3) -0.001(3) 0.002(2)
C42 0.072(5) 0.052(6) 0.081(8) 0.000(5) 0.015(5) 0.012(4)
O10 0.056(3) 0.052(4) 0.061(4) -0.017(3) 0.006(3) 0.001(3)
C43 0.079(6) 0.060(6) 0.047(6) -0.022(5) 0.001(5) 0.005(5)
C44 0.049(4) 0.048(5) 0.040(6) -0.007(4) 0.001(4) 0.008(4)
C45 0.049(4) 0.054(5) 0.054(6) -0.014(5) -0.002(4) 0.011(4)
C46 0.054(5) 0.057(6) 0.071(8) -0.017(5) 0.008(5) 0.010(4)
C47 0.059(5) 0.038(5) 0.045(6) -0.002(4) 0.015(4) 0.015(4)
C48 0.066(5) 0.037(5) 0.052(7) -0.021(5) 0.000(5) 0.007(4)
C49 0.064(5) 0.048(5) 0.054(6) 0.003(5) 0.002(5) 0.035(4)
C50 0.073(6) 0.038(5) 0.059(7) -0.011(5) 0.027(5) -0.004(4)
C51 0.053(4) 0.046(5) 0.036(6) -0.008(4) 0.001(4) 0.014(4)
C52 0.072(6) 0.067(6) 0.052(7) -0.007(5) -0.005(5) 0.029(5)
C53 0.066(5) 0.082(7) 0.066(8) -0.005(6) 0.011(5) 0.031(5)
C54 0.057(5) 0.043(5) 0.064(7) -0.003(5) 0.004(5) 0.012(4)
N5 0.058(4) 0.045(4) 0.059(5) -0.003(4) 0.010(4) 0.015(3)
N6 0.063(4) 0.063(5) 0.034(5) -0.005(4) 0.006(4) 0.025(4)
O11 0.047(3) 0.068(4) 0.056(4) -0.001(3) 0.010(3) 0.019(3)
O12 0.060(3) 0.059(4) 0.065(5) 0.001(3) 0.016(3) 0.022(3)
B2 0.070(6) 0.054(7) 0.049(7) 0.003(6) 0.013(6) 0.014(5)
F3 0.070(3) 0.072(4) 0.086(4) 0.011(3) 0.027(3) 0.021(2)
F4 0.057(2) 0.066(3) 0.072(4) -0.008(3) 0.017(2) 0.007(2)
C55 0.049(4) 0.041(5) 0.052(6) -0.007(4) 0.015(4) 0.010(4)
C56 0.051(4) 0.056(6) 0.048(6) -0.004(4) 0.016(4) 0.004(4)
C57 0.041(4) 0.054(5) 0.041(5) -0.006(4) 0.000(4) 0.013(4)
C58 0.042(4) 0.044(5) 0.053(6) -0.009(4) 0.013(4) 0.003(4)
C59 0.047(4) 0.050(5) 0.053(6) 0.005(4) 0.008(4) -0.002(4)
C60 0.043(4) 0.045(5) 0.079(7) -0.016(5) 0.003(5) 0.009(4)
N7 0.052(4) 0.042(4) 0.059(5) 0.012(4) 0.013(3) 0.011(3)
C61 0.080(6) 0.063(6) 0.063(7) 0.017(5) 0.023(5) 0.027(5)
O13 0.117(5) 0.189(9) 0.113(7) 0.091(7) 0.068(5) 0.104(6)
C62 0.056(5) 0.047(5) 0.040(6) 0.001(4) 0.017(4) 0.010(4)
C63 0.064(5) 0.047(5) 0.038(6) -0.006(4) 0.006(4) 0.011(4)
C64 0.055(5) 0.036(5) 0.043(6) -0.005(4) 0.011(4) 0.014(4)
C65 0.063(5) 0.041(5) 0.046(6) -0.012(4) 0.018(4) 0.002(4)
C66 0.051(4) 0.045(5) 0.041(6) 0.009(4) 0.014(4) 0.011(4)
C67 0.052(4) 0.038(5) 0.053(6) -0.006(4) 0.012(4) 0.011(4)
O14 0.061(3) 0.059(4) 0.061(5) 0.007(3) 0.013(3) 0.025(3)
C68 0.078(6) 0.083(7) 0.067(8) 0.020(6) 0.010(5) 0.032(5)
O15 0.052(3) 0.052(3) 0.055(4) -0.016(3) 0.010(3) 0.004(3)
C69 0.047(4) 0.061(6) 0.082(8) -0.010(5) -0.001(5) -0.004(4)
O16 0.058(3) 0.054(4) 0.040(4) 0.002(3) 0.017(3) 0.011(3)
C70 0.064(5) 0.059(6) 0.060(7) 0.007(5) 0.017(4) 0.024(4)
C71 0.051(5) 0.066(6) 0.054(7) -0.003(5) -0.007(5) 0.015(4)
C72 0.063(5) 0.075(7) 0.058(7) -0.004(5) 0.010(5) 0.019(5)
C73 0.060(5) 0.075(6) 0.052(7) -0.017(5) 0.001(4) 0.019(5)
C74 0.063(5) 0.055(6) 0.047(6) -0.015(5) -0.003(5) 0.019(4)
C75 0.056(5) 0.060(6) 0.055(7) -0.006(5) -0.002(4) 0.014(4)
C76 0.069(5) 0.068(6) 0.059(7) -0.011(5) 0.003(5) 0.021(5)
N8 0.054(4) 0.072(5) 0.048(5) -0.010(4) 0.001(4) 0.026(4)
C77 0.060(5) 0.059(6) 0.064(7) 0.012(5) 0.000(5) 0.026(4)
O17 0.059(3) 0.080(4) 0.055(5) 0.009(4) 0.011(3) 0.018(3)
C78 0.053(5) 0.072(7) 0.076(8) 0.017(6) 0.013(5) 0.013(5)
C79 0.080(6) 0.092(8) 0.077(8) 0.008(7) 0.014(6) 0.036(6)
C80 0.104(8) 0.117(10) 0.080(10) 0.019(8) 0.037(7) 0.071(7)
C81 0.085(7) 0.097(9) 0.093(11) 0.051(8) 0.018(7) 0.040(6)
C82 0.085(7) 0.076(8) 0.091(10) 0.030(7) -0.008(7) 0.017(6)
C83 0.053(5) 0.070(7) 0.089(9) 0.019(6) 0.010(5) 0.019(5)
O18 0.153(7) 0.139(7) 0.134(9) 0.046(7) 0.073(7) 0.093(6)
C84 0.236(15) 0.197(15) 0.098(13) 0.059(11) 0.101(12) 0.137(13)
O19 0.087(4) 0.119(6) 0.158(8) 0.068(6) 0.040(5) 0.058(4)
C85 0.058(6) 0.145(11) 0.247(19) 0.098(12) 0.046(9) 0.032(6)
O20 0.084(5) 0.113(6) 0.096(7) 0.022(6) -0.025(5) 0.028(4)
C86 0.125(9) 0.103(10) 0.074(10) 0.001(8) -0.036(8) -0.002(8)
C87 0.098(11) 0.064(10) 0.075(13) 0.009(9) 0.037(9) 0.017(8)
C88 0.030(10) 0.092(14) 0.102(19) -0.011(13) -0.041(11) -0.018(9)
C89 0.076(9) 0.073(10) 0.114(15) 0.022(10) 0.009(9) 0.042(8)
O21 0.077(7) 0.121(10) 0.054(8) 0.011(7) 0.000(6) 0.040(6)
O22 0.080(4) 0.082(5) 0.094(7) -0.010(4) 0.010(4) 0.016(3)
O23 0.160(15) 0.103(15) 0.18(2) 0.007(12) -0.001(17) 0.020(13)
O24 0.34(4) 0.14(2) 0.059(19) 0.041(16) 0.11(2) 0.17(3)
C92 0.04(2) 0.09(3) 0.16(5) -0.05(3) -0.12(3) 0.00(2)

loop_
_atom_type_symbol
_atom_type_description
_atom_type_scat_dispersion_real
_atom_type_scat_dispersion_imag
_atom_type_scat_source
C C 0.0033 0.0016 'International Tables Vol C Tables 4.2.6.8 and 6.1.1.4'
H H 0.0000 0.0000 'International Tables Vol C Tables 4.2.6.8 and 6.1.1.4'
B B 0.0013 0.0007 'International Tables Vol C Tables 4.2.6.8 and 6.1.1.4'
N N 0.0061 0.0033 'International Tables Vol C Tables 4.2.6.8 and 6.1.1.4'
O O 0.0106 0.0060 'International Tables Vol C Tables 4.2.6.8 and 6.1.1.4'
F F 0.0171 0.0103 'International Tables Vol C Tables 4.2.6.8 and 6.1.1.4'

loop_
_geom_angle_atom_site_label_1
_geom_angle_atom_site_label_2
_geom_angle_atom_site_label_3
_geom_angle
_geom_angle_site_symmetry_1
_geom_angle_site_symmetry_3
_geom_angle_publ_flag
C2 C1 N1 107.1(7) . . ?
C2 C1 C12 130.3(7) . . ?
N1 C1 C12 122.6(8) . . ?
C1 C2 C3 109.3(7) . . ?
C1 C2 H1 125.3 . . ?
C3 C2 H1 125.3 . . ?
C4 C3 C2 106.6(8) . . ?
C4 C3 H2 126.7 . . ?
C2 C3 H2 126.7 . . ?
C3 C4 N1 108.6(6) . . ?
C3 C4 C5 129.2(8) . . ?
N1 C4 C5 122.2(8) . . ?
O1 C5 C6 121.4(6) . . ?
O1 C5 C4 117.6(7) . . ?
C6 C5 C4 121.0(8) . . ?
C5 C6 C7 119.8(8) . . ?
C5 C6 H3 120.1 . . ?
C7 C6 H3 120.1 . . ?
O2 C7 C6 120.8(7) . . ?
O2 C7 C8 118.2(6) . . ?
C6 C7 C8 121.0(8) . . ?
C9 C8 N2 107.2(7) . . ?
C9 C8 C7 129.4(7) . . ?
N2 C8 C7 123.4(8) . . ?
C8 C9 C10 109.0(7) . . ?
C8 C9 H4 125.5 . . ?
C10 C9 H4 125.5 . . ?
C11 C10 C9 106.5(8) . . ?
C11 C10 H5 126.7 . . ?
C9 C10 H5 126.7 . . ?
N2 C11 C10 108.3(6) . . ?
N2 C11 C28 124.9(7) . . ?
C10 C11 C28 126.8(8) . . ?
C4 N1 C1 108.4(7) . . ?
C4 N1 H6 125.8 . . ?
C1 N1 H6 125.8 . . ?
C11 N2 C8 108.9(7) . . ?
C11 N2 H7 125.5 . . ?
C8 N2 H7 125.5 . . ?
C5 O1 B1 122.8(7) . . ?
C7 O2 B1 123.4(6) . . ?
F1 B1 F2 114.3(10) . . ?
F1 B1 O1 109.3(8) . . ?
F2 B1 O1 106.1(8) . . ?
F1 B1 O2 107.3(8) . . ?
F2 B1 O2 108.2(8) . . ?
O1 B1 O2 111.7(8) . . ?
C17 C12 C13 119.7(7) . . ?
C17 C12 C1 122.1(7) . . ?
C13 C12 C1 118.2(7) . . ?
C12 C13 C14 119.7(8) . . ?
C12 C13 H8 120.2 . . ?
C14 C13 H8 120.2 . . ?
C15 C14 C13 121.1(7) . . ?
C15 C14 H9 119.4 . . ?
C13 C14 H9 119.4 . . ?
C14 C15 C16 119.8(7) . . ?
C14 C15 N3 123.6(7) . . ?
C16 C15 N3 116.5(8) . . ?
C15 C16 C17 119.3(8) . . ?
C15 C16 H10 120.3 . . ?
C17 C16 H10 120.3 . . ?
C12 C17 C16 120.4(7) . . ?
C12 C17 H11 119.8 . . ?
C16 C17 H11 119.8 . . ?
C18 N3 C15 124.8(7) . . ?
C18 N3 H12 117.6 . . ?
C15 N3 H12 117.6 . . ?
O3 C18 N3 125.9(8) . . ?
O3 C18 C19 122.5(6) . . ?
N3 C18 C19 111.3(8) . . ?
C24 C19 C20 120.8(8) . . ?
C24 C19 C18 125.0(7) . . ?
C20 C19 C18 114.2(8) . . ?
C19 C20 C21 117.0(9) . . ?
C19 C20 H13 121.5 . . ?
C21 C20 H13 121.5 . . ?
C22 C21 O4 115.8(8) . . ?
C22 C21 C20 122.4(8) . . ?
O4 C21 C20 121.8(8) . . ?
C21 C22 O5 121.3(7) . . ?
C21 C22 C23 118.9(8) . . ?
O5 C22 C23 119.6(8) . . ?
O6 C23 C24 124.2(7) . . ?
O6 C23 C22 115.9(8) . . ?
C24 C23 C22 119.8(8) . . ?
C19 C24 C23 120.8(7) . . ?
C19 C24 H14 119.6 . . ?
C23 C24 H14 119.6 . . ?
C21 O4 C25 116.8(7) . . ?
O4 C25 H15 109.5 . . ?
O4 C25 H16 109.5 . . ?
H15 C25 H16 109.5 . . ?
O4 C25 H17 109.5 . . ?
H15 C25 H17 109.5 . . ?
H16 C25 H17 109.5 . . ?
C22 O5 C26 111.7(6) . . ?
O5 C26 H18 109.5 . . ?
O5 C26 H19 109.5 . . ?
H18 C26 H19 109.5 . . ?
O5 C26 H20 109.5 . . ?
H18 C26 H20 109.5 . . ?
H19 C26 H20 109.5 . . ?
C23 O6 C27 118.1(7) . . ?
O6 C27 H21 109.5 . . ?
O6 C27 H22 109.5 . . ?
H21 C27 H22 109.5 . . ?
O6 C27 H23 109.5 . . ?
H21 C27 H23 109.5 . . ?
H22 C27 H23 109.5 . . ?
C29 C28 C33 119.5(7) . . ?
C29 C28 C11 118.6(7) . . ?
C33 C28 C11 121.9(8) . . ?
C28 C29 C30 121.5(8) . . ?
C28 C29 H24 119.2 . . ?
C30 C29 H24 119.2 . . ?
C31 C30 C29 119.7(8) . . ?
C31 C30 H25 120.2 . . ?
C29 C30 H25 120.2 . . ?
C30 C31 C32 120.3(7) . . ?
C30 C31 N4 125.6(8) . . ?
C32 C31 N4 114.0(7) . . ?
C31 C32 C33 119.7(7) . . ?
C31 C32 H26 120.1 . . ?
C33 C32 H26 120.1 . . ?
C28 C33 C32 119.2(8) . . ?
C28 C33 H27 120.4 . . ?
C32 C33 H27 120.4 . . ?
C34 N4 C31 125.3(7) . . ?
C34 N4 H28 117.4 . . ?
C31 N4 H28 117.4 . . ?
O7 C34 N4 125.5(7) . . ?
O7 C34 C35 120.5(8) . . ?
N4 C34 C35 114.0(8) . . ?
C40 C35 C36 124.0(7) . . ?
C40 C35 C34 120.6(8) . . ?
C36 C35 C34 115.2(8) . . ?
C35 C36 C37 116.7(8) . . ?
C35 C36 H29 121.6 . . ?
C37 C36 H29 121.6 . . ?
C38 C37 O8 117.6(6) . . ?
C38 C37 C36 120.0(8) . . ?
O8 C37 C36 122.3(7) . . ?
C37 C38 O9 118.3(7) . . ?
C37 C38 C39 121.6(6) . . ?
O9 C38 C39 119.7(7) . . ?
O10 C39 C38 116.3(6) . . ?
O10 C39 C40 124.1(8) . . ?
C38 C39 C40 119.6(8) . . ?
C35 C40 C39 117.9(8) . . ?
C35 C40 H30 121.0 . . ?
C39 C40 H30 121.0 . . ?
C37 O8 C41 118.3(5) . . ?
O8 C41 H31 109.5 . . ?
O8 C41 H32 109.5 . . ?
H31 C41 H32 109.5 . . ?
O8 C41 H33 109.5 . . ?
H31 C41 H33 109.5 . . ?
H32 C41 H33 109.5 . . ?
C38 O9 C42 115.2(6) . . ?
O9 C42 H34 109.5 . . ?
O9 C42 H35 109.5 . . ?
H34 C42 H35 109.5 . . ?
O9 C42 H36 109.5 . . ?
H34 C42 H36 109.5 . . ?
H35 C42 H36 109.5 . . ?
C39 O10 C43 117.3(6) . . ?
O10 C43 H37 109.5 . . ?
O10 C43 H38 109.5 . . ?
H37 C43 H38 109.5 . . ?
O10 C43 H39 109.5 . . ?
H37 C43 H39 109.5 . . ?
H38 C43 H39 109.5 . . ?
N5 C44 C45 107.9(7) . . ?
N5 C44 C55 123.6(8) . . ?
C45 C44 C55 128.4(7) . . ?
C44 C45 C46 107.1(8) . . ?
C44 C45 H40 126.5 . . ?
C46 C45 H40 126.5 . . ?
C47 C46 C45 108.6(9) . . ?
C47 C46 H41 125.7 . . ?
C45 C46 H41 125.7 . . ?
C46 C47 N5 108.4(8) . . ?
C46 C47 C48 130.1(8) . . ?
N5 C47 C48 121.4(8) . . ?
O11 C48 C49 121.6(8) . . ?
O11 C48 C47 116.4(8) . . ?
C49 C48 C47 122.0(9) . . ?
C50 C49 C48 120.0(9) . . ?
C50 C49 H42 120.0 . . ?
C48 C49 H42 120.0 . . ?
O12 C50 C49 122.2(8) . . ?
O12 C50 C51 114.3(8) . . ?
C49 C50 C51 123.5(9) . . ?
C52 C51 N6 106.6(8) . . ?
C52 C51 C50 129.6(9) . . ?
N6 C51 C50 123.8(8) . . ?
C51 C52 C53 109.7(8) . . ?
C51 C52 H43 125.1 . . ?
C53 C52 H43 125.1 . . ?
C54 C53 C52 104.8(8) . . ?
C54 C53 H44 127.6 . . ?
C52 C53 H44 127.6 . . ?
N6 C54 C53 110.1(7) . . ?
N6 C54 C71 122.4(9) . . ?
C53 C54 C71 127.5(9) . . ?
C44 N5 C47 108.0(7) . . ?
C44 N5 H45 126.0 . . ?
C47 N5 H45 126.0 . . ?
C54 N6 C51 108.7(7) . . ?
C54 N6 H46 125.7 . . ?
C51 N6 H46 125.7 . . ?
C48 O11 B2 120.1(7) . . ?
C50 O12 B2 119.4(7) . . ?
F3 B2 F4 109.5(8) . . ?
F3 B2 O12 107.9(8) . . ?
F4 B2 O12 109.1(7) . . ?
F3 B2 O11 109.3(7) . . ?
F4 B2 O11 106.8(8) . . ?
O12 B2 O11 114.2(8) . . ?
C60 C55 C56 118.4(7) . . ?
C60 C55 C44 122.7(8) . . ?
C56 C55 C44 118.9(7) . . ?
C55 C56 C57 120.7(7) . . ?
C55 C56 H47 119.7 . . ?
C57 C56 H47 119.7 . . ?
C58 C57 C56 120.3(7) . . ?
C58 C57 H48 119.9 . . ?
C56 C57 H48 119.9 . . ?
C57 C58 C59 119.5(7) . . ?
C57 C58 N7 124.6(7) . . ?
C59 C58 N7 115.9(7) . . ?
C58 C59 C60 119.6(8) . . ?
C58 C59 H49 120.2 . . ?
C60 C59 H49 120.2 . . ?
C55 C60 C59 121.6(8) . . ?
C55 C60 H50 119.2 . . ?
C59 C60 H50 119.2 . . ?
C61 N7 C58 126.2(7) . . ?
C61 N7 H51 116.9 . . ?
C58 N7 H51 116.9 . . ?
O13 C61 N7 125.1(9) . . ?
O13 C61 C62 120.3(8) . . ?
N7 C61 C62 114.5(8) . . ?
C67 C62 C63 121.8(8) . . ?
C67 C62 C61 123.7(8) . . ?
C63 C62 C61 114.3(8) . . ?
C62 C63 C64 117.1(8) . . ?
C62 C63 H52 121.4 . . ?
C64 C63 H52 121.4 . . ?
C65 C64 O14 117.9(8) . . ?
C65 C64 C63 120.7(8) . . ?
O14 C64 C63 121.4(8) . . ?
C64 C65 C66 121.5(8) . . ?
C64 C65 O15 121.2(8) . . ?
C66 C65 O15 117.1(8) . . ?
O16 C66 C67 126.5(7) . . ?
O16 C66 C65 115.5(7) . . ?
C67 C66 C65 118.0(8) . . ?
C62 C67 C66 120.8(8) . . ?
C62 C67 H53 119.6 . . ?
C66 C67 H53 119.6 . . ?
C64 O14 C68 117.3(7) . . ?
O14 C68 H54 109.5 . . ?
O14 C68 H55 109.5 . . ?
H54 C68 H55 109.5 . . ?
O14 C68 H56 109.5 . . ?
H54 C68 H56 109.5 . . ?
H55 C68 H56 109.5 . . ?
C65 O15 C69 111.0(6) . . ?
O15 C69 H57 109.5 . . ?
O15 C69 H58 109.5 . . ?
H57 C69 H58 109.5 . . ?
O15 C69 H59 109.5 . . ?
H57 C69 H59 109.5 . . ?
H58 C69 H59 109.5 . . ?
C66 O16 C70 115.1(6) . . ?
O16 C70 H60 109.5 . . ?
O16 C70 H61 109.5 . . ?
H60 C70 H61 109.5 . . ?
O16 C70 H62 109.5 . . ?
H60 C70 H62 109.5 . . ?
H61 C70 H62 109.5 . . ?
C76 C71 C72 119.2(8) . . ?
C76 C71 C54 124.3(9) . . ?
C72 C71 C54 116.3(8) . . ?
C73 C72 C71 118.8(9) . . ?
C73 C72 H63 120.6 . . ?
C71 C72 H63 120.6 . . ?
C74 C73 C72 120.3(8) . . ?
C74 C73 H64 119.9 . . ?
C72 C73 H64 119.9 . . ?
C75 C74 C73 120.2(8) . . ?
C75 C74 N8 118.0(8) . . ?
C73 C74 N8 121.9(8) . . ?
C74 C75 C76 118.9(8) . . ?
C74 C75 H65 120.6 . . ?
C76 C75 H65 120.6 . . ?
C71 C76 C75 122.6(9) . . ?
C71 C76 H66 118.7 . . ?
C75 C76 H66 118.7 . . ?
C77 N8 C74 124.0(8) . . ?
C77 N8 H67 118.0 . . ?
C74 N8 H67 118.0 . . ?
O17 C77 N8 125.0(8) . . ?
O17 C77 C78 120.7(9) . . ?
N8 C77 C78 114.3(9) . . ?
C83 C78 C79 120.2(9) . . ?
C83 C78 C77 124.5(10) . . ?
C79 C78 C77 115.3(10) . . ?
C80 C79 C78 117.9(10) . . ?
C80 C79 H68 121.1 . . ?
C78 C79 H68 121.1 . . ?
C81 C80 O18 115.2(11) . . ?
C81 C80 C79 122.6(11) . . ?
O18 C80 C79 122.1(12) . . ?
C80 C81 O19 120.5(13) . . ?
C80 C81 C82 119.8(11) . . ?
O19 C81 C82 119.7(11) . . ?
O20 C82 C83 126.1(13) . . ?
O20 C82 C81 115.6(11) . . ?
C83 C82 C81 118.3(11) . . ?
C78 C83 C82 120.8(11) . . ?
C78 C83 H69 119.6 . . ?
C82 C83 H69 119.6 . . ?
C80 O18 C84 118.8(9) . . ?
O18 C84 H70 109.5 . . ?
O18 C84 H71 109.5 . . ?
H70 C84 H71 109.5 . . ?
O18 C84 H72 109.5 . . ?
H70 C84 H72 109.5 . . ?
H71 C84 H72 109.5 . . ?
C81 O19 C85 113.7(8) . . ?
O19 C85 H73 109.5 . . ?
O19 C85 H74 109.5 . . ?
H73 C85 H74 109.5 . . ?
O19 C85 H75 109.5 . . ?
H73 C85 H75 109.5 . . ?
H74 C85 H75 109.5 . . ?
C82 O20 C86 115.7(9) . . ?
O20 C86 H76 109.5 . . ?
O20 C86 H77 109.5 . . ?
H76 C86 H77 109.5 . . ?
O20 C86 H78 109.5 . . ?
H76 C86 H78 109.5 . . ?
H77 C86 H78 109.5 . . ?
O21 C88 C87 121.1(12) . . ?
O21 C88 C89 113.1(11) . . ?
C87 C88 C89 124.6(12) . . ?
C95 C93 C94 96(3) . . ?
C95 C93 O23 146(4) . . ?
C94 C93 O23 118(3) . . ?
O24 C91 C92 112.0(17) . . ?
O24 C91 C90 111.2(16) . . ?
C92 C91 C90 137(3) . . ?
C91 C90 H94 109.5 . . ?
C91 C90 H95 109.5 . . ?
H94 C90 H95 109.5 . . ?
C91 C90 H96 109.5 . . ?
H94 C90 H96 109.5 . . ?
H95 C90 H96 109.5 . . ?
C91 C92 H91 109.5 . . ?
C91 C92 H92 109.5 . . ?
H91 C92 H92 109.5 . . ?
C91 C92 H93 109.5 . . ?
H91 C92 H93 109.5 . . ?
H92 C92 H93 109.5 . . ?

loop_
_geom_bond_atom_site_label_1
_geom_bond_atom_site_label_2
_geom_bond_distance
_geom_bond_site_symmetry_2
_geom_bond_publ_flag
C1 C2 1.365(11) . ?
C1 N1 1.384(8) . ?
C1 C12 1.459(10) . ?
C2 C3 1.397(10) . ?
C2 H1 0.9500 . ?
C3 C4 1.372(11) . ?
C3 H2 0.9500 . ?
C4 N1 1.380(10) . ?
C4 C5 1.421(9) . ?
C5 O1 1.301(9) . ?
C5 C6 1.384(11) . ?
C6 C7 1.400(9) . ?
C6 H3 0.9500 . ?
C7 O2 1.288(9) . ?
C7 C8 1.423(11) . ?
C8 C9 1.360(12) . ?
C8 N2 1.375(8) . ?
C9 C10 1.387(10) . ?
C9 H4 0.9500 . ?
C10 C11 1.381(10) . ?
C10 H5 0.9500 . ?
C11 N2 1.355(10) . ?
C11 C28 1.461(9) . ?
N1 H6 0.8800 . ?
N2 H7 0.8800 . ?
O1 B1 1.478(10) . ?
O2 B1 1.488(11) . ?
B1 F1 1.338(12) . ?
B1 F2 1.345(12) . ?
C12 C17 1.359(11) . ?
C12 C13 1.385(9) . ?
C13 C14 1.389(10) . ?
C13 H8 0.9500 . ?
C14 C15 1.353(11) . ?
C14 H9 0.9500 . ?
C15 C16 1.382(9) . ?
C15 N3 1.414(9) . ?
C16 C17 1.410(10) . ?
C16 H10 0.9500 . ?
C17 H11 0.9500 . ?
N3 C18 1.376(8) . ?
N3 H12 0.8800 . ?
C18 O3 1.166(10) . ?
C18 C19 1.531(11) . ?
C19 C24 1.346(11) . ?
C19 C20 1.406(9) . ?
C20 C21 1.409(12) . ?
C20 H13 0.9500 . ?
C21 C22 1.346(12) . ?
C21 O4 1.378(9) . ?
C22 O5 1.370(9) . ?
C22 C23 1.398(10) . ?
C23 O6 1.339(10) . ?
C23 C24 1.383(11) . ?
C24 H14 0.9500 . ?
O4 C25 1.414(10) . ?
C25 H15 0.9800 . ?
C25 H16 0.9800 . ?
C25 H17 0.9800 . ?
O5 C26 1.430(9) . ?
C26 H18 0.9800 . ?
C26 H19 0.9800 . ?
C26 H20 0.9800 . ?
O6 C27 1.435(8) . ?
C27 H21 0.9800 . ?
C27 H22 0.9800 . ?
C27 H23 0.9800 . ?
C28 C29 1.369(11) . ?
C28 C33 1.384(10) . ?
C29 C30 1.397(9) . ?
C29 H24 0.9500 . ?
C30 C31 1.361(10) . ?
C30 H25 0.9500 . ?
C31 C32 1.389(11) . ?
C31 N4 1.419(8) . ?
C32 C33 1.422(9) . ?
C32 H26 0.9500 . ?
C33 H27 0.9500 . ?
N4 C34 1.360(11) . ?
N4 H28 0.8800 . ?
C34 O7 1.204(10) . ?
C34 C35 1.530(9) . ?
C35 C40 1.371(11) . ?
C35 C36 1.378(11) . ?
C36 C37 1.424(9) . ?
C36 H29 0.9500 . ?
C37 C38 1.356(10) . ?
C37 O8 1.359(9) . ?
C38 O9 1.386(7) . ?
C38 C39 1.391(11) . ?
C39 O10 1.347(9) . ?
C39 C40 1.393(9) . ?
C40 H30 0.9500 . ?
O8 C41 1.404(9) . ?
C41 H31 0.9800 . ?
C41 H32 0.9800 . ?
C41 H33 0.9800 . ?
O9 C42 1.430(8) . ?
C42 H34 0.9800 . ?
C42 H35 0.9800 . ?
C42 H36 0.9800 . ?
O10 C43 1.393(10) . ?
C43 H37 0.9800 . ?
C43 H38 0.9800 . ?
C43 H39 0.9800 . ?
C44 N5 1.366(9) . ?
C44 C45 1.394(11) . ?
C44 C55 1.448(10) . ?
C45 C46 1.397(10) . ?
C45 H40 0.9500 . ?
C46 C47 1.345(11) . ?
C46 H41 0.9500 . ?
C47 N5 1.398(9) . ?
C47 C48 1.413(11) . ?
C48 O11 1.323(10) . ?
C48 C49 1.370(11) . ?
C49 C50 1.352(11) . ?
C49 H42 0.9500 . ?
C50 O12 1.339(10) . ?
C50 C51 1.430(11) . ?
C51 C52 1.343(11) . ?
C51 N6 1.395(9) . ?
C52 C53 1.429(11) . ?
C52 H43 0.9500 . ?
C53 C54 1.363(11) . ?
C53 H44 0.9500 . ?
C54 N6 1.353(11) . ?
C54 C71 1.479(11) . ?
N5 H45 0.8800 . ?
N6 H46 0.8800 . ?
O11 B2 1.460(11) . ?
O12 B2 1.452(12) . ?
B2 F3 1.367(10) . ?
B2 F4 1.388(11) . ?
C55 C60 1.368(11) . ?
C55 C56 1.377(10) . ?
C56 C57 1.396(10) . ?
C56 H47 0.9500 . ?
C57 C58 1.364(10) . ?
C57 H48 0.9500 . ?
C58 C59 1.384(10) . ?
C58 N7 1.419(9) . ?
C59 C60 1.385(10) . ?
C59 H49 0.9500 . ?
C60 H50 0.9500 . ?
N7 C61 1.349(10) . ?
N7 H51 0.8800 . ?
C61 O13 1.196(10) . ?
C61 C62 1.514(11) . ?
C62 C67 1.350(11) . ?
C62 C63 1.393(10) . ?
C63 C64 1.419(11) . ?
C63 H52 0.9500 . ?
C64 C65 1.333(11) . ?
C64 O14 1.355(8) . ?
C65 C66 1.409(10) . ?
C65 O15 1.409(9) . ?
C66 O16 1.338(9) . ?
C66 C67 1.383(10) . ?
C67 H53 0.9500 . ?
O14 C68 1.400(10) . ?
C68 H54 0.9800 . ?
C68 H55 0.9800 . ?
C68 H56 0.9800 . ?
O15 C69 1.459(7) . ?
C69 H57 0.9800 . ?
C69 H58 0.9800 . ?
C69 H59 0.9800 . ?
O16 C70 1.428(8) . ?
C70 H60 0.9800 . ?
C70 H61 0.9800 . ?
C70 H62 0.9800 . ?
C71 C76 1.325(11) . ?
C71 C72 1.412(12) . ?
C72 C73 1.393(10) . ?
C72 H63 0.9500 . ?
C73 C74 1.377(11) . ?
C73 H64 0.9500 . ?
C74 C75 1.367(12) . ?
C74 N8 1.420(9) . ?
C75 C76 1.393(11) . ?
C75 H65 0.9500 . ?
C76 H66 0.9500 . ?
N8 C77 1.350(11) . ?
N8 H67 0.8800 . ?
C77 O17 1.213(10) . ?
C77 C78 1.492(11) . ?
C78 C83 1.354(12) . ?
C78 C79 1.398(14) . ?
C79 C80 1.396(13) . ?
C79 H68 0.9500 . ?
C80 C81 1.311(15) . ?
C80 O18 1.387(13) . ?
C81 O19 1.371(11) . ?
C81 C82 1.422(16) . ?
C82 O20 1.324(12) . ?
C82 C83 1.391(12) . ?
C83 H69 0.9500 . ?
O18 C84 1.440(14) . ?
C84 H70 0.9800 . ?
C84 H71 0.9800 . ?
C84 H72 0.9800 . ?
O19 C85 1.437(9) . ?
C85 H73 0.9800 . ?
C85 H74 0.9800 . ?
C85 H75 0.9800 . ?
O20 C86 1.461(14) . ?
C86 H76 0.9800 . ?
C86 H77 0.9800 . ?
C86 H78 0.9800 . ?
C87 C88 1.493(9) . ?
C87 H85 0.9800 . ?
C87 H86 0.9800 . ?
C87 H87 0.9800 . ?
C88 O21 1.375(9) . ?
C88 C89 1.500(10) . ?
C89 H82 0.9800 . ?
C89 H83 0.9800 . ?
C89 H84 0.9800 . ?
O22 H97 1.02(3) . ?
O23 C93 1.64(2) . ?
C93 C95 1.23(3) . ?
C93 C94 1.56(5) . ?
O24 C91 1.432(10) . ?
C91 C92 1.527(10) . ?
C91 C90 1.527(10) . ?
C90 H94 0.9800 . ?
C90 H95 0.9800 . ?
C90 H96 0.9800 . ?
C92 H91 0.9800 . ?
C92 H92 0.9800 . ?
C92 H93 0.9800 . ?

loop_
_geom_hbond_atom_site_label_D
_geom_hbond_atom_site_label_H
_geom_hbond_atom_site_label_A
_geom_hbond_distance_DH
_geom_hbond_distance_HA
_geom_hbond_distance_DA
_geom_hbond_angle_DHA
_geom_hbond_site_symmetry_A
N1 H6 O15 0.88 2.65 3.487(9) 159.2 1_355
N2 H7 O16 0.88 2.24 3.115(8) 172.4 1_455
N4 H28 F1 0.88 2.50 3.269(10) 146.6 1_655
N5 H45 O21 0.88 2.12 2.987(13) 168.6 .
N5 H45 O21 0.88 2.12 2.987(13) 168.6 .
N5 H45 O21 0.88 2.12 2.987(13) 168.6 .
N5 H45 O21 0.88 2.12 2.987(13) 168.6 .
N5 H45 O21 0.88 2.12 2.987(13) 168.6 .
N6 H46 O24 0.88 2.46 3.27(2) 152.7 1_455
N7 H51 F4 0.88 2.24 3.077(8) 158.2 1_655
N5 H45 O21 0.88 2.12 2.987(13) 168.6 .
N5 H45 O21 0.88 2.12 2.987(13) 168.6 .
N5 H45 O21 0.88 2.12 2.987(13) 168.6 .
N5 H45 O21 0.88 2.12 2.987(13) 168.6 .
N5 H45 O21 0.88 2.12 2.987(13) 168.6 .
N5 H45 O21 0.88 2.12 2.987(13) 168.6 .
N5 H45 O21 0.88 2.12 2.987(13) 168.6 .
N5 H45 O21 0.88 2.12 2.987(13) 168.6 .
N5 H45 O21 0.88 2.12 2.987(13) 168.6 .
N5 H45 O21 0.88 2.12 2.987(13) 168.6 .
N5 H45 O21 0.88 2.12 2.987(13) 168.6 .
N5 H45 O21 0.88 2.12 2.987(13) 168.6 .
N5 H45 O21 0.88 2.12 2.987(13) 168.6 .
N5 H45 O21 0.88 2.12 2.987(13) 168.6 .
N3 H12 O22 0.88 2.19 2.984(10) 150.1 .
N5 H45 O21 0.88 2.12 2.987(13) 168.6 .
N5 H45 O21 0.88 2.12 2.987(13) 168.6 .
N5 H45 O21 0.88 2.12 2.987(13) 168.6 .
N5 H45 O21 0.88 2.12 2.987(13) 168.6 .
N5 H45 O21 0.88 2.12 2.987(13) 168.6 .
N5 H45 O21 0.88 2.12 2.987(13) 168.6 .
N5 H45 O21 0.88 2.12 2.987(13) 168.6 .
N5 H45 O21 0.88 2.12 2.987(13) 168.6 .
N5 H45 O21 0.88 2.12 2.987(13) 168.6 .
N5 H45 O21 0.88 2.12 2.987(13) 168.6 .
N5 H45 O21 0.88 2.12 2.987(13) 168.6 .
N5 H45 O21 0.88 2.12 2.987(13) 168.6 .

loop_
_geom_torsion_atom_site_label_1
_geom_torsion_atom_site_label_2
_geom_torsion_atom_site_label_3
_geom_torsion_atom_site_label_4
_geom_torsion
_geom_torsion_site_symmetry_1
_geom_torsion_site_symmetry_2
_geom_torsion_site_symmetry_3
_geom_torsion_site_symmetry_4
_geom_torsion_publ_flag
N1 C1 C2 C3 -0.4(10) . . . . ?
C12 C1 C2 C3 178.9(8) . . . . ?
C1 C2 C3 C4 -0.7(10) . . . . ?
C2 C3 C4 N1 1.6(10) . . . . ?
C2 C3 C4 C5 -179.3(8) . . . . ?
C3 C4 C5 O1 -177.5(8) . . . . ?
N1 C4 C5 O1 1.6(12) . . . . ?
C3 C4 C5 C6 2.8(14) . . . . ?
N1 C4 C5 C6 -178.1(8) . . . . ?
O1 C5 C6 C7 2.7(12) . . . . ?
C4 C5 C6 C7 -177.6(7) . . . . ?
C5 C6 C7 O2 0.0(12) . . . . ?
C5 C6 C7 C8 -176.7(8) . . . . ?
O2 C7 C8 C9 -172.8(9) . . . . ?
C6 C7 C8 C9 4.0(14) . . . . ?
O2 C7 C8 N2 9.5(12) . . . . ?
C6 C7 C8 N2 -173.7(7) . . . . ?
N2 C8 C9 C10 -1.2(10) . . . . ?
C7 C8 C9 C10 -179.2(8) . . . . ?
C8 C9 C10 C11 0.2(10) . . . . ?
C9 C10 C11 N2 1.0(10) . . . . ?
C9 C10 C11 C28 178.3(8) . . . . ?
C3 C4 N1 C1 -1.8(9) . . . . ?
C5 C4 N1 C1 178.9(7) . . . . ?
C2 C1 N1 C4 1.4(9) . . . . ?
C12 C1 N1 C4 -178.0(7) . . . . ?
C10 C11 N2 C8 -1.8(9) . . . . ?
C28 C11 N2 C8 -179.2(7) . . . . ?
C9 C8 N2 C11 1.8(10) . . . . ?
C7 C8 N2 C11 180.0(8) . . . . ?
C6 C5 O1 B1 -2.8(13) . . . . ?
C4 C5 O1 B1 177.5(8) . . . . ?
C6 C7 O2 B1 -2.5(13) . . . . ?
C8 C7 O2 B1 174.3(8) . . . . ?
C5 O1 B1 F1 119.0(9) . . . . ?
C5 O1 B1 F2 -117.4(9) . . . . ?
C5 O1 B1 O2 0.4(13) . . . . ?
C7 O2 B1 F1 -117.4(9) . . . . ?
C7 O2 B1 F2 118.8(9) . . . . ?
C7 O2 B1 O1 2.3(13) . . . . ?
C2 C1 C12 C17 -169.5(9) . . . . ?
N1 C1 C12 C17 9.7(12) . . . . ?
C2 C1 C12 C13 9.4(13) . . . . ?
N1 C1 C12 C13 -171.4(7) . . . . ?
C17 C12 C13 C14 0.6(13) . . . . ?
C1 C12 C13 C14 -178.4(8) . . . . ?
C12 C13 C14 C15 0.3(13) . . . . ?
C13 C14 C15 C16 -1.4(14) . . . . ?
C13 C14 C15 N3 -176.6(7) . . . . ?
C14 C15 C16 C17 1.5(12) . . . . ?
N3 C15 C16 C17 177.1(7) . . . . ?
C13 C12 C17 C16 -0.3(12) . . . . ?
C1 C12 C17 C16 178.6(7) . . . . ?
C15 C16 C17 C12 -0.7(12) . . . . ?
C14 C15 N3 C18 -19.9(13) . . . . ?
C16 C15 N3 C18 164.8(7) . . . . ?
C15 N3 C18 O3 1.8(14) . . . . ?
C15 N3 C18 C19 175.5(7) . . . . ?
O3 C18 C19 C24 -167.9(9) . . . . ?
N3 C18 C19 C24 18.2(12) . . . . ?
O3 C18 C19 C20 11.6(13) . . . . ?
N3 C18 C19 C20 -162.3(7) . . . . ?
C24 C19 C20 C21 -4.3(13) . . . . ?
C18 C19 C20 C21 176.2(7) . . . . ?
C19 C20 C21 C22 0.9(13) . . . . ?
C19 C20 C21 O4 -178.2(7) . . . . ?
O4 C21 C22 O5 4.9(13) . . . . ?
C20 C21 C22 O5 -174.3(8) . . . . ?
O4 C21 C22 C23 -180.0(7) . . . . ?
C20 C21 C22 C23 0.8(14) . . . . ?
C21 C22 C23 O6 177.3(8) . . . . ?
O5 C22 C23 O6 -7.4(12) . . . . ?
C21 C22 C23 C24 0.6(13) . . . . ?
O5 C22 C23 C24 175.9(7) . . . . ?
C20 C19 C24 C23 5.9(13) . . . . ?
C18 C19 C24 C23 -174.6(8) . . . . ?
O6 C23 C24 C19 179.6(8) . . . . ?
C22 C23 C24 C19 -4.0(13) . . . . ?
C22 C21 O4 C25 157.6(9) . . . . ?
C20 C21 O4 C25 -23.2(12) . . . . ?
C21 C22 O5 C26 -96.1(10) . . . . ?
C23 C22 O5 C26 88.7(9) . . . . ?
C24 C23 O6 C27 3.9(12) . . . . ?
C22 C23 O6 C27 -172.7(7) . . . . ?
N2 C11 C28 C29 -172.0(8) . . . . ?
C10 C11 C28 C29 11.1(13) . . . . ?
N2 C11 C28 C33 9.1(13) . . . . ?
C10 C11 C28 C33 -167.8(8) . . . . ?
C33 C28 C29 C30 -0.9(12) . . . . ?
C11 C28 C29 C30 -179.9(7) . . . . ?
C28 C29 C30 C31 1.7(12) . . . . ?
C29 C30 C31 C32 -1.6(12) . . . . ?
C29 C30 C31 N4 -179.7(7) . . . . ?
C30 C31 C32 C33 0.8(12) . . . . ?
N4 C31 C32 C33 179.1(6) . . . . ?
C29 C28 C33 C32 0.1(12) . . . . ?
C11 C28 C33 C32 179.0(7) . . . . ?
C31 C32 C33 C28 0.0(12) . . . . ?
C30 C31 N4 C34 0.8(13) . . . . ?
C32 C31 N4 C34 -177.4(7) . . . . ?
C31 N4 C34 O7 -13.0(13) . . . . ?
C31 N4 C34 C35 168.5(7) . . . . ?
O7 C34 C35 C40 157.0(8) . . . . ?
N4 C34 C35 C40 -24.4(11) . . . . ?
O7 C34 C35 C36 -18.4(11) . . . . ?
N4 C34 C35 C36 160.2(7) . . . . ?
C40 C35 C36 C37 3.2(12) . . . . ?
C34 C35 C36 C37 178.4(7) . . . . ?
C35 C36 C37 C38 -1.8(12) . . . . ?
C35 C36 C37 O8 -178.4(7) . . . . ?
O8 C37 C38 O9 -9.7(11) . . . . ?
C36 C37 C38 O9 173.5(7) . . . . ?
O8 C37 C38 C39 178.0(7) . . . . ?
C36 C37 C38 C39 1.2(12) . . . . ?
C37 C38 C39 O10 -179.6(7) . . . . ?
O9 C38 C39 O10 8.2(11) . . . . ?
C37 C38 C39 C40 -1.8(13) . . . . ?
O9 C38 C39 C40 -174.1(7) . . . . ?
C36 C35 C40 C39 -3.9(12) . . . . ?
C34 C35 C40 C39 -178.8(7) . . . . ?
O10 C39 C40 C35 -179.4(7) . . . . ?
C38 C39 C40 C35 3.0(12) . . . . ?
C38 C37 O8 C41 -171.9(7) . . . . ?
C36 C37 O8 C41 4.8(11) . . . . ?
C37 C38 O9 C42 111.8(9) . . . . ?
C39 C38 O9 C42 -75.7(10) . . . . ?
C38 C39 O10 C43 -179.6(8) . . . . ?
C40 C39 O10 C43 2.8(12) . . . . ?
N5 C44 C45 C46 -0.2(9) . . . . ?
C55 C44 C45 C46 176.4(7) . . . . ?
C44 C45 C46 C47 -0.6(9) . . . . ?
C45 C46 C47 N5 1.2(9) . . . . ?
C45 C46 C47 C48 179.2(7) . . . . ?
C46 C47 C48 O11 -171.1(8) . . . . ?
N5 C47 C48 O11 6.6(11) . . . . ?
C46 C47 C48 C49 8.1(13) . . . . ?
N5 C47 C48 C49 -174.2(7) . . . . ?
O11 C48 C49 C50 -1.3(12) . . . . ?
C47 C48 C49 C50 179.6(7) . . . . ?
C48 C49 C50 O12 1.9(12) . . . . ?
C48 C49 C50 C51 -175.8(7) . . . . ?
O12 C50 C51 C52 -174.0(8) . . . . ?
C49 C50 C51 C52 3.7(14) . . . . ?
O12 C50 C51 N6 8.3(11) . . . . ?
C49 C50 C51 N6 -173.9(7) . . . . ?
N6 C51 C52 C53 -0.2(10) . . . . ?
C50 C51 C52 C53 -178.2(8) . . . . ?
C51 C52 C53 C54 0.5(10) . . . . ?
C52 C53 C54 N6 -0.5(9) . . . . ?
C52 C53 C54 C71 177.5(8) . . . . ?
C45 C44 N5 C47 1.0(8) . . . . ?
C55 C44 N5 C47 -175.8(7) . . . . ?
C46 C47 N5 C44 -1.4(9) . . . . ?
C48 C47 N5 C44 -179.5(7) . . . . ?
C53 C54 N6 C51 0.4(9) . . . . ?
C71 C54 N6 C51 -177.7(7) . . . . ?
C52 C51 N6 C54 -0.1(9) . . . . ?
C50 C51 N6 C54 178.0(7) . . . . ?
C49 C48 O11 B2 -9.3(12) . . . . ?
C47 C48 O11 B2 169.8(7) . . . . ?
C49 C50 O12 B2 8.2(12) . . . . ?
C51 C50 O12 B2 -174.0(7) . . . . ?
C50 O12 B2 F3 -139.1(7) . . . . ?
C50 O12 B2 F4 102.0(9) . . . . ?
C50 O12 B2 O11 -17.4(11) . . . . ?
C48 O11 B2 F3 139.0(8) . . . . ?
C48 O11 B2 F4 -102.6(9) . . . . ?
C48 O11 B2 O12 18.1(11) . . . . ?
N5 C44 C55 C60 14.0(12) . . . . ?
C45 C44 C55 C60 -162.1(8) . . . . ?
N5 C44 C55 C56 -164.8(7) . . . . ?
C45 C44 C55 C56 19.1(12) . . . . ?
C60 C55 C56 C57 1.2(11) . . . . ?
C44 C55 C56 C57 180.0(7) . . . . ?
C55 C56 C57 C58 -2.2(11) . . . . ?
C56 C57 C58 C59 1.4(11) . . . . ?
C56 C57 C58 N7 -178.3(7) . . . . ?
C57 C58 C59 C60 0.2(11) . . . . ?
N7 C58 C59 C60 180.0(6) . . . . ?
C56 C55 C60 C59 0.5(11) . . . . ?
C44 C55 C60 C59 -178.3(7) . . . . ?
C58 C59 C60 C55 -1.2(11) . . . . ?
C57 C58 N7 C61 3.0(12) . . . . ?
C59 C58 N7 C61 -176.8(8) . . . . ?
C58 N7 C61 O13 -1.3(15) . . . . ?
C58 N7 C61 C62 175.2(7) . . . . ?
O13 C61 C62 C67 157.7(10) . . . . ?
N7 C61 C62 C67 -18.9(12) . . . . ?
O13 C61 C62 C63 -18.0(13) . . . . ?
N7 C61 C62 C63 165.3(7) . . . . ?
C67 C62 C63 C64 -1.8(11) . . . . ?
C61 C62 C63 C64 174.1(7) . . . . ?
C62 C63 C64 C65 -0.2(11) . . . . ?
C62 C63 C64 O14 -179.6(7) . . . . ?
O14 C64 C65 C66 -179.4(6) . . . . ?
C63 C64 C65 C66 1.1(12) . . . . ?
O14 C64 C65 O15 4.9(11) . . . . ?
C63 C64 C65 O15 -174.5(6) . . . . ?
C64 C65 C66 O16 -179.9(7) . . . . ?
O15 C65 C66 O16 -4.1(10) . . . . ?
C64 C65 C66 C67 -0.1(11) . . . . ?
O15 C65 C66 C67 175.7(6) . . . . ?
C63 C62 C67 C66 2.8(12) . . . . ?
C61 C62 C67 C66 -172.7(7) . . . . ?
O16 C66 C67 C62 177.9(7) . . . . ?
C65 C66 C67 C62 -1.8(11) . . . . ?
C65 C64 O14 C68 -178.9(7) . . . . ?
C63 C64 O14 C68 0.6(10) . . . . ?
C64 C65 O15 C69 -81.0(9) . . . . ?
C66 C65 O15 C69 103.2(8) . . . . ?
C67 C66 O16 C70 18.5(10) . . . . ?
C65 C66 O16 C70 -161.8(6) . . . . ?
N6 C54 C71 C76 22.8(12) . . . . ?
C53 C54 C71 C76 -155.0(9) . . . . ?
N6 C54 C71 C72 -163.2(8) . . . . ?
C53 C54 C71 C72 19.0(13) . . . . ?
C76 C71 C72 C73 -2.1(13) . . . . ?
C54 C71 C72 C73 -176.5(7) . . . . ?
C71 C72 C73 C74 0.5(13) . . . . ?
C72 C73 C74 C75 -0.2(13) . . . . ?
C72 C73 C74 N8 -179.3(8) . . . . ?
C73 C74 C75 C76 1.2(13) . . . . ?
N8 C74 C75 C76 -179.6(7) . . . . ?
C72 C71 C76 C75 3.3(13) . . . . ?
C54 C71 C76 C75 177.2(8) . . . . ?
C74 C75 C76 C71 -2.9(13) . . . . ?
C75 C74 N8 C77 154.4(9) . . . . ?
C73 C74 N8 C77 -26.5(12) . . . . ?
C74 N8 C77 O17 -3.3(14) . . . . ?
C74 N8 C77 C78 177.0(7) . . . . ?
O17 C77 C78 C83 -157.8(9) . . . . ?
N8 C77 C78 C83 22.0(12) . . . . ?
O17 C77 C78 C79 22.6(13) . . . . ?
N8 C77 C78 C79 -157.7(8) . . . . ?
C83 C78 C79 C80 -5.6(15) . . . . ?
C77 C78 C79 C80 174.1(8) . . . . ?
C78 C79 C80 C81 2.2(17) . . . . ?
C78 C79 C80 O18 -176.2(10) . . . . ?
O18 C80 C81 O19 5.6(16) . . . . ?
C79 C80 C81 O19 -172.9(10) . . . . ?
O18 C80 C81 C82 -178.0(10) . . . . ?
C79 C80 C81 C82 3.5(18) . . . . ?
C80 C81 C82 O20 175.0(9) . . . . ?
O19 C81 C82 O20 -8.6(15) . . . . ?
C80 C81 C82 C83 -5.8(16) . . . . ?
O19 C81 C82 C83 170.6(8) . . . . ?
C79 C78 C83 C82 3.3(13) . . . . ?
C77 C78 C83 C82 -176.4(8) . . . . ?
O20 C82 C83 C78 -178.5(8) . . . . ?
C81 C82 C83 C78 2.4(14) . . . . ?
C81 C80 O18 C84 176.1(11) . . . . ?
C79 C80 O18 C84 -5.4(18) . . . . ?
C80 C81 O19 C85 -85.1(14) . . . . ?
C82 C81 O19 C85 98.6(13) . . . . ?
C83 C82 O20 C86 7.1(14) . . . . ?
C81 C82 O20 C86 -173.8(10) . . . . ?
